data_4331538
loop_
_publ_author_name
'Yu, Shu-Yan'
'Huang, Hai-Ping'
'Li, Sheng-Hui'
'Jiao, Qing'
'Li, Yi-Zhi'
'Wu, Biao'
'Sei, Yoshihisa'
'Yamaguchi, Kentaro'
'Pan, Yuan-Jiang'
'Ma, Hong-Wei'

_publ_section_title
;
 Solution self-assembly, spontaneous deprotonation, and crystal structures
 of bipyrazolate-bridged metallomacrocycles with dimetal centers.
;
_journal_issue 25
_journal_name_full 'Inorganic chemistry'
_journal_page_first 9471
_journal_page_last 9488
_journal_paper_doi 10.1021/ic0509332
_journal_volume 44
_journal_year 2005
_chemical_formula_sum 'C120 H128 B8 F32 N32 O8 Pd8'
_chemical_formula_weight 3692.22
_chemical_name_systematic
; 
 ? 
;
_space_group_IT_number 15
_symmetry_cell_setting monoclinic
_symmetry_space_group_name_Hall '-C 2yc'
_symmetry_space_group_name_H-M 'C 1 2/c 1'
_atom_sites_solution_hydrogens geom
_atom_sites_solution_primary direct
_atom_sites_solution_secondary difmap
_audit_creation_method SHELXL-97
_cell_angle_alpha 90.00
_cell_angle_beta 110.948(4)
_cell_angle_gamma 90.00
_cell_formula_units_Z 4
_cell_length_a 19.493(5)
_cell_length_b 38.151(4)
_cell_length_c 25.291(7)
_cell_measurement_reflns_used 931
_cell_measurement_temperature 293(2)
_cell_measurement_theta_max 17.26
_cell_measurement_theta_min 2.32
_cell_volume 17565(7)
_computing_cell_refinement SMART
_computing_data_collection 'SMART (Bruker, 2000)'
_computing_data_reduction 'SAINT (Bruker, 2000)'
_computing_molecular_graphics SHELXTL
_computing_publication_material SHELXTL
_computing_structure_refinement SHELXTL
_computing_structure_solution 'SHELXTL (Bruker, 2000)'
_diffrn_ambient_temperature 293(2)
_diffrn_measured_fraction_theta_full 0.998
_diffrn_measured_fraction_theta_max 0.998
_diffrn_measurement_device_type 'Bruker Smart Apex CCD area detector'
_diffrn_measurement_method 'phi and omega scans'
_diffrn_radiation_monochromator graphite
_diffrn_radiation_source 'sealed tube'
_diffrn_radiation_type MoK\a
_diffrn_radiation_wavelength 0.71073
_diffrn_reflns_av_R_equivalents 0.0411
_diffrn_reflns_av_sigmaI/netI 0.0562
_diffrn_reflns_limit_h_max 22
_diffrn_reflns_limit_h_min -24
_diffrn_reflns_limit_k_max 41
_diffrn_reflns_limit_k_min -47
_diffrn_reflns_limit_l_max 22
_diffrn_reflns_limit_l_min -31
_diffrn_reflns_number 41236
_diffrn_reflns_theta_full 26.00
_diffrn_reflns_theta_max 26.00
_diffrn_reflns_theta_min 1.72
_exptl_absorpt_coefficient_mu 0.886
_exptl_absorpt_correction_T_max 0.80
_exptl_absorpt_correction_T_min 0.75
_exptl_absorpt_correction_type multi-scan
_exptl_absorpt_process_details 'SADABS (Bruker, 2000)'
_exptl_crystal_colour yellow
_exptl_crystal_density_diffrn 1.396
_exptl_crystal_density_method 'not measured'
_exptl_crystal_description block
_exptl_crystal_F_000 7328
_exptl_crystal_size_max 0.32
_exptl_crystal_size_mid 0.28
_exptl_crystal_size_min 0.26
_refine_diff_density_max 0.300
_refine_diff_density_min -0.647
_refine_diff_density_rms 0.075
_refine_ls_extinction_method none
_refine_ls_goodness_of_fit_ref 1.052
_refine_ls_hydrogen_treatment constr
_refine_ls_matrix_type full
_refine_ls_number_parameters 1004
_refine_ls_number_reflns 17249
_refine_ls_number_restraints 0
_refine_ls_restrained_S_all 1.052
_refine_ls_R_factor_all 0.0720
_refine_ls_R_factor_gt 0.0504
_refine_ls_shift/su_max 0.000
_refine_ls_shift/su_mean 0.000
_refine_ls_structure_factor_coef Fsqd
_refine_ls_weighting_details 'calc w=1/[\s^2^(Fo^2^)+(0.0600P)^2^+1.9900P] where P=(Fo^2^+2Fc^2^)/3'
_refine_ls_weighting_scheme calc
_refine_ls_wR_factor_gt 0.1134
_refine_ls_wR_factor_ref 0.1186
_reflns_number_gt 12148
_reflns_number_total 17249
_reflns_threshold_expression >2sigma(I)
_cod_data_source_file ic0509332sup1.cif
_cod_data_source_block 1a
_cod_depositor_comments
;
The following automatic conversions were performed:

'_symmetry_cell_setting' value 'Monoclinic' changed to 'monoclinic'
according to /home/saulius/struct/CIF-dictionaries/cif_core.dic
dictionary named 'cif_core.dic' version 2.4.2 from 2011-04-26.

Automatic conversion script
Id: cif_fix_values 1891 2012-01-12 08:04:46Z andrius 

 Adding full bibliography for 4331538--4331543.cif.
;
_cod_original_sg_symbol_H-M 'C2/c  '
_cod_database_code 4331538

loop_
_symmetry_equiv_pos_as_xyz
'x, y, z'
'-x, y, -z+1/2'
'x+1/2, y+1/2, z'
'-x+1/2, y+1/2, -z+1/2'
'-x, -y, -z'
'x, -y, z-1/2'
'-x+1/2, -y+1/2, -z'
'x+1/2, -y+1/2, z-1/2'

loop_
_atom_site_label
_atom_site_type_symbol
_atom_site_fract_x
_atom_site_fract_y
_atom_site_fract_z
_atom_site_U_iso_or_equiv
_atom_site_adp_type
_atom_site_occupancy
_atom_site_symmetry_multiplicity
_atom_site_calc_flag
_atom_site_refinement_flags
Pd1 Pd 0.758418(18) 0.958090(8) 0.343619(14) 0.04932(9) Uani 1 1 d .
Pd2 Pd 0.735370(19) 0.996977(9) 0.225714(15) 0.05414(9) Uani 1 1 d .
Pd3 Pd 0.503416(18) 0.792742(9) 0.066116(14) 0.05045(9) Uani 1 1 d .
Pd4 Pd 0.652365(18) 0.749898(9) 0.133985(14) 0.04943(9) Uani 1 1 d .
B1 B 0.0827(4) 0.12927(17) 0.4194(3) 0.0794(19) Uani 1 1 d .
B2 B 0.6726(4) 0.88313(18) 0.4597(3) 0.081(2) Uani 1 1 d .
B3 B 0.3791(4) 0.20289(19) 0.2365(3) 0.0819(19) Uani 1 1 d .
B4 B 0.5025(4) 0.31030(19) 0.4507(3) 0.0831(19) Uani 1 1 d .
C1 C 0.8888(3) 0.91820(14) 0.3624(2) 0.0738(14) Uani 1 1 d .
H1 H 0.8669 0.9074 0.3275 0.089 Uiso 1 1 calc R
C2 C 0.9599(3) 0.90911(16) 0.3965(3) 0.0830(16) Uani 1 1 d .
H2 H 0.9859 0.8927 0.3839 0.100 Uiso 1 1 calc R
C3 C 0.9923(4) 0.9245(2) 0.4496(3) 0.103(2) Uani 1 1 d .
H3 H 1.0394 0.9179 0.4728 0.124 Uiso 1 1 calc R
C4 C 0.9543(3) 0.94963(16) 0.4679(3) 0.094(2) Uani 1 1 d .
H4 H 0.9761 0.9604 0.5029 0.113 Uiso 1 1 calc R
C5 C 0.8828(3) 0.95860(14) 0.4332(2) 0.0761(15) Uani 1 1 d .
C6 C 0.8474(3) 0.98106(12) 0.4528(2) 0.0613(11) Uani 1 1 d .
C7 C 0.8706(3) 1.00002(13) 0.5034(2) 0.0711(14) Uani 1 1 d .
H7 H 0.9162 0.9958 0.5313 0.085 Uiso 1 1 calc R
C8 C 0.8232(3) 1.02563(14) 0.5111(2) 0.0783(17) Uani 1 1 d .
H8 H 0.8374 1.0385 0.5445 0.094 Uiso 1 1 calc R
C9 C 0.7543(3) 1.03200(15) 0.4687(2) 0.0814(16) Uani 1 1 d .
H9 H 0.7231 1.0490 0.4738 0.098 Uiso 1 1 calc R
C10 C 0.7337(3) 1.01231(14) 0.4189(2) 0.0709(14) Uani 1 1 d .
H10 H 0.6882 1.0162 0.3906 0.085 Uiso 1 1 calc R
C11 C 0.7036(3) 1.07367(13) 0.2351(2) 0.0680(14) Uani 1 1 d .
H11 H 0.6649 1.0674 0.2465 0.082 Uiso 1 1 calc R
C12 C 0.7194(3) 1.10863(14) 0.2303(2) 0.0798(16) Uani 1 1 d .
H12 H 0.6917 1.1260 0.2392 0.096 Uiso 1 1 calc R
C13 C 0.7771(3) 1.11814(14) 0.2121(2) 0.0718(14) Uani 1 1 d .
H13 H 0.7870 1.1417 0.2084 0.086 Uiso 1 1 calc R
C14 C 0.8189(3) 1.09260(13) 0.1997(2) 0.0664(12) Uani 1 1 d .
H14 H 0.8579 1.0989 0.1886 0.080 Uiso 1 1 calc R
C15 C 0.8026(3) 1.05684(13) 0.2038(2) 0.0613(11) Uani 1 1 d .
C16 C 0.8437(3) 1.03277(13) 0.1884(2) 0.0692(13) Uani 1 1 d .
C17 C 0.9066(3) 1.03683(15) 0.1739(2) 0.0728(15) Uani 1 1 d .
H17 H 0.9212 1.0591 0.1671 0.087 Uiso 1 1 calc R
C18 C 0.9472(3) 1.00733(14) 0.1699(2) 0.0678(13) Uani 1 1 d .
H18 H 0.9889 1.0098 0.1604 0.081 Uiso 1 1 calc R
C19 C 0.9243(3) 0.97444(14) 0.1801(2) 0.0681(13) Uani 1 1 d .
H19 H 0.9505 0.9546 0.1772 0.082 Uiso 1 1 calc R
C20 C 0.8625(3) 0.97095(16) 0.1948(2) 0.0739(14) Uani 1 1 d .
H20 H 0.8479 0.9488 0.2021 0.089 Uiso 1 1 calc R
C21 C 0.5409(3) 0.84060(14) -0.0176(2) 0.0739(14) Uani 1 1 d .
H21 H 0.5825 0.8482 0.0119 0.089 Uiso 1 1 calc R
C22 C 0.5237(3) 0.85403(15) -0.0724(2) 0.0741(14) Uani 1 1 d .
H22 H 0.5549 0.8704 -0.0793 0.089 Uiso 1 1 calc R
C23 C 0.4620(3) 0.84362(13) -0.1161(3) 0.0718(13) Uani 1 1 d .
H23 H 0.4510 0.8534 -0.1519 0.086 Uiso 1 1 calc R
C24 C 0.4155(3) 0.81843(14) -0.1070(2) 0.0672(13) Uani 1 1 d .
H24 H 0.3735 0.8113 -0.1365 0.081 Uiso 1 1 calc R
C25 C 0.4328(3) 0.80421(14) -0.0533(2) 0.0669(12) Uani 1 1 d .
C26 C 0.3908(3) 0.77664(14) -0.0404(2) 0.0668(13) Uani 1 1 d .
C27 C 0.3288(3) 0.76060(16) -0.0794(3) 0.0764(14) Uani 1 1 d .
H27 H 0.3125 0.7671 -0.1174 0.092 Uiso 1 1 calc R
C28 C 0.2923(3) 0.73521(15) -0.0613(2) 0.0756(15) Uani 1 1 d .
H28 H 0.2510 0.7248 -0.0875 0.091 Uiso 1 1 calc R
C29 C 0.3149(3) 0.72482(16) -0.0058(2) 0.0742(14) Uani 1 1 d .
H29 H 0.2890 0.7079 0.0058 0.089 Uiso 1 1 calc R
C30 C 0.3774(3) 0.74016(14) 0.0326(2) 0.0692(13) Uani 1 1 d .
H30 H 0.3945 0.7331 0.0703 0.083 Uiso 1 1 calc R
C31 C 0.6048(3) 0.67357(14) 0.1356(2) 0.0694(14) Uani 1 1 d .
H31 H 0.5677 0.6811 0.1480 0.083 Uiso 1 1 calc R
C32 C 0.6153(3) 0.63754(14) 0.1288(2) 0.0730(14) Uani 1 1 d .
H32 H 0.5851 0.6213 0.1372 0.088 Uiso 1 1 calc R
C33 C 0.6703(3) 0.62584(14) 0.1097(2) 0.0738(14) Uani 1 1 d .
H33 H 0.6763 0.6020 0.1046 0.089 Uiso 1 1 calc R
C34 C 0.7156(3) 0.65047(15) 0.0983(3) 0.0798(15) Uani 1 1 d .
H34 H 0.7531 0.6431 0.0863 0.096 Uiso 1 1 calc R
C35 C 0.7056(3) 0.68564(13) 0.1046(2) 0.0631(12) Uani 1 1 d .
C36 C 0.7476(2) 0.71210(13) 0.0902(2) 0.0586(11) Uani 1 1 d .
C37 C 0.8037(3) 0.70622(16) 0.0693(2) 0.0730(14) Uani 1 1 d .
H37 H 0.8154 0.6834 0.0625 0.088 Uiso 1 1 calc R
C38 C 0.8428(3) 0.73451(15) 0.0585(2) 0.0704(13) Uani 1 1 d .
H38 H 0.8794 0.7305 0.0436 0.084 Uiso 1 1 calc R
C39 C 0.8266(3) 0.76832(16) 0.0699(2) 0.0710(13) Uani 1 1 d .
H39 H 0.8532 0.7871 0.0638 0.085 Uiso 1 1 calc R
C40 C 0.7707(3) 0.77410(13) 0.0906(2) 0.0608(11) Uani 1 1 d .
H40 H 0.7595 0.7968 0.0982 0.073 Uiso 1 1 calc R
C41 C 0.5820(2) 0.95321(12) 0.35288(19) 0.0549(10) Uani 1 1 d .
H41A H 0.5706 0.9695 0.3774 0.082 Uiso 1 1 calc R
H41B H 0.6279 0.9419 0.3732 0.082 Uiso 1 1 calc R
H41C H 0.5438 0.9359 0.3400 0.082 Uiso 1 1 calc R
C42 C 0.5880(3) 0.97266(11) 0.30222(18) 0.0513(10) Uani 1 1 d .
C43 C 0.5381(2) 0.98734(10) 0.2527(2) 0.0545(10) Uani 1 1 d .
C44 C 0.5785(2) 1.00207(12) 0.22148(18) 0.0527(10) Uani 1 1 d .
C45 C 0.5481(3) 1.02031(13) 0.1653(2) 0.0632(12) Uani 1 1 d .
H45A H 0.5006 1.0109 0.1440 0.095 Uiso 1 1 calc R
H45B H 0.5805 1.0167 0.1448 0.095 Uiso 1 1 calc R
H45C H 0.5439 1.0449 0.1712 0.095 Uiso 1 1 calc R
C46 C 0.6857(3) 0.93251(14) 0.1246(2) 0.0707(13) Uani 1 1 d .
H46A H 0.6971 0.9570 0.1242 0.106 Uiso 1 1 calc R
H46B H 0.6341 0.9290 0.1046 0.106 Uiso 1 1 calc R
H46C H 0.7131 0.9193 0.1064 0.106 Uiso 1 1 calc R
C47 C 0.7062(2) 0.92011(12) 0.18575(19) 0.0522(10) Uani 1 1 d .
C48 C 0.6959(2) 0.88810(12) 0.20942(19) 0.0527(10) Uani 1 1 d .
C49 C 0.7168(2) 0.89281(10) 0.26818(19) 0.0503(9) Uani 1 1 d .
C50 C 0.7133(3) 0.86393(15) 0.3076(2) 0.0721(14) Uani 1 1 d .
H50A H 0.6857 0.8446 0.2859 0.108 Uiso 1 1 calc R
H50B H 0.6897 0.8725 0.3325 0.108 Uiso 1 1 calc R
H50C H 0.7621 0.8563 0.3295 0.108 Uiso 1 1 calc R
C51 C 0.3927(3) 0.79507(15) 0.1481(3) 0.0771(15) Uani 1 1 d .
H51A H 0.4040 0.8196 0.1530 0.116 Uiso 1 1 calc R
H51B H 0.3653 0.7884 0.1715 0.116 Uiso 1 1 calc R
H51C H 0.3639 0.7905 0.1092 0.116 Uiso 1 1 calc R
C52 C 0.4635(3) 0.77411(12) 0.16521(19) 0.0557(10) Uani 1 1 d .
C53 C 0.5009(2) 0.75833(11) 0.2228(2) 0.0541(10) Uani 1 1 d .
C54 C 0.5697(3) 0.74489(12) 0.2189(2) 0.0594(11) Uani 1 1 d .
C55 C 0.6340(3) 0.72615(13) 0.2590(2) 0.0628(11) Uani 1 1 d .
H55A H 0.6410 0.7045 0.2424 0.094 Uiso 1 1 calc R
H55B H 0.6255 0.7214 0.2935 0.094 Uiso 1 1 calc R
H55C H 0.6771 0.7405 0.2672 0.094 Uiso 1 1 calc R
C56 C 0.7755(2) 0.80842(14) 0.2205(2) 0.0664(12) Uani 1 1 d .
H56A H 0.8083 0.8094 0.1999 0.100 Uiso 1 1 calc R
H56B H 0.7678 0.7844 0.2283 0.100 Uiso 1 1 calc R
H56C H 0.7965 0.8210 0.2555 0.100 Uiso 1 1 calc R
C57 C 0.7036(2) 0.82466(12) 0.18592(19) 0.0557(10) Uani 1 1 d .
C58 C 0.6665(2) 0.85726(12) 0.17887(18) 0.0529(10) Uani 1 1 d .
C59 C 0.5972(2) 0.85411(11) 0.13444(17) 0.0495(9) Uani 1 1 d .
C60 C 0.5361(3) 0.87998(13) 0.1106(2) 0.0714(14) Uani 1 1 d .
H60A H 0.5257 0.8910 0.1410 0.107 Uiso 1 1 calc R
H60B H 0.4930 0.8681 0.0863 0.107 Uiso 1 1 calc R
H60C H 0.5505 0.8974 0.0893 0.107 Uiso 1 1 calc R
F11 F 0.03466(17) 0.13430(8) 0.36573(13) 0.0849(9) Uani 1 1 d .
F12 F 0.11404(15) 0.16023(8) 0.44291(13) 0.0738(8) Uani 1 1 d .
F13 F 0.13703(17) 0.10604(8) 0.41839(13) 0.0781(8) Uani 1 1 d .
F14 F 0.04793(17) 0.11423(7) 0.45264(11) 0.0755(8) Uani 1 1 d .
F21 F 0.63476(17) 0.89808(8) 0.49212(14) 0.0789(8) Uani 1 1 d .
F22 F 0.71884(17) 0.85801(8) 0.49185(12) 0.0792(8) Uani 1 1 d .
F23 F 0.62252(16) 0.86836(8) 0.41228(13) 0.0817(9) Uani 1 1 d .
F24 F 0.71065(18) 0.90876(8) 0.44561(13) 0.0829(9) Uani 1 1 d .
F31 F 0.44290(18) 0.20796(8) 0.28228(14) 0.0864(10) Uani 1 1 d .
F32 F 0.32019(18) 0.21514(8) 0.24566(13) 0.0793(8) Uani 1 1 d .
F33 F 0.37220(16) 0.16755(7) 0.22568(13) 0.0791(9) Uani 1 1 d .
F34 F 0.39037(17) 0.21838(9) 0.19124(14) 0.0843(9) Uani 1 1 d .
F41 F 0.51099(16) 0.31430(8) 0.50691(13) 0.0777(8) Uani 1 1 d .
F42 F 0.55911(16) 0.32704(8) 0.43977(12) 0.0765(8) Uani 1 1 d .
F43 F 0.43687(17) 0.32434(8) 0.41752(13) 0.0817(9) Uani 1 1 d .
F44 F 0.50516(18) 0.27542(9) 0.43889(13) 0.0839(9) Uani 1 1 d .
N1 N 0.8501(2) 0.94321(9) 0.37997(18) 0.0603(9) Uani 1 1 d .
N2 N 0.7794(2) 0.98743(10) 0.41139(17) 0.0617(10) Uani 1 1 d .
N3 N 0.7459(2) 1.04810(10) 0.22270(16) 0.0595(9) Uani 1 1 d .
N4 N 0.8229(2) 0.99961(11) 0.19859(18) 0.0646(10) Uani 1 1 d .
N5 N 0.4951(2) 0.81594(12) -0.00829(18) 0.0664(11) Uani 1 1 d .
N6 N 0.4144(2) 0.76593(12) 0.01489(17) 0.0637(10) Uani 1 1 d .
N7 N 0.6508(2) 0.69762(11) 0.12358(18) 0.0638(10) Uani 1 1 d .
N8 N 0.7315(2) 0.74618(10) 0.09997(16) 0.0591(9) Uani 1 1 d .
N9 N 0.66009(19) 0.97790(9) 0.30195(15) 0.0511(8) Uani 1 1 d .
N10 N 0.6544(2) 0.99595(10) 0.25174(18) 0.0587(9) Uani 1 1 d .
N11 N 0.7338(2) 0.94512(10) 0.22936(19) 0.0666(10) Uani 1 1 d .
N12 N 0.7386(2) 0.92798(12) 0.28130(17) 0.0683(11) Uani 1 1 d .
N13 N 0.50806(19) 0.77049(9) 0.13240(15) 0.0520(8) Uani 1 1 d .
N14 N 0.57249(19) 0.75262(9) 0.16447(15) 0.0504(8) Uani 1 1 d .
N15 N 0.65574(18) 0.80110(9) 0.14551(15) 0.0470(8) Uani 1 1 d .
N16 N 0.5915(2) 0.81873(9) 0.11455(15) 0.0519(8) Uani 1 1 d .
O1 O 0.7237(5) 0.64108(19) 0.9214(4) 0.064(2) Uani 0.40 1 d P
H1A H 0.6779 0.6397 0.9146 0.077 Uiso 0.40 1 d PR
H1C H 0.7449 0.6504 0.9537 0.077 Uiso 0.40 1 d PR
O2 O 0.9117(5) 0.1136(2) 0.7443(3) 0.074(3) Uani 0.40 1 d P
H2B H 0.8823 0.1080 0.7115 0.089 Uiso 0.40 1 d PR
H2C H 0.9557 0.1114 0.7457 0.089 Uiso 0.40 1 d PR
O3 O 1.0119(15) 0.1002(2) 0.2538(18) 0.092(6) Uani 0.40 1 d P
H3B H 0.9818 0.1042 0.2705 0.110 Uiso 0.40 1 d PR
H3C H 1.0067 0.1156 0.2284 0.110 Uiso 0.40 1 d PR
O4 O 0.5461(5) 0.8951(2) 0.8205(4) 0.076(2) Uani 0.40 1 d P
H4A H 0.5281 0.9078 0.7913 0.091 Uiso 0.40 1 d PR
H4B H 0.5170 0.8978 0.8384 0.091 Uiso 0.40 1 d PR
O5 O 0.6151(5) 0.9196(2) 0.8586(4) 0.074(2) Uani 0.40 1 d P
H5A H 0.5991 0.9400 0.8616 0.088 Uiso 0.40 1 d PR
H5B H 0.6350 0.9107 0.8913 0.088 Uiso 0.40 1 d PR
O6 O 0.6723(5) 0.6853(3) 0.3898(4) 0.073(2) Uani 0.40 1 d P
H6A H 0.7147 0.6876 0.3876 0.087 Uiso 0.40 1 d PR
H6B H 0.6659 0.6641 0.3971 0.087 Uiso 0.40 1 d PR
O7 O 0.4831(5) 0.9602(2) 0.5089(4) 0.071(2) Uani 0.40 1 d P
H7A H 0.4648 0.9725 0.4791 0.085 Uiso 0.40 1 d PR
H7B H 0.4511 0.9571 0.5240 0.085 Uiso 0.40 1 d PR
O8 O 0.0813(7) 0.9490(3) 0.6615(5) 0.082(4) Uani 0.30 1 d P
H8B H 0.0436 0.9397 0.6369 0.099 Uiso 0.30 1 d PR
H8C H 0.0948 0.9367 0.6914 0.099 Uiso 0.30 1 d PR
O9 O 0.6792(6) 0.0105(3) 0.0887(5) 0.061(3) Uani 0.30 1 d P
H9A H 0.6663 0.0118 0.0529 0.073 Uiso 0.30 1 d PR
H9C H 0.7214 0.0197 0.1041 0.073 Uiso 0.30 1 d PR
O10 O 0.5000 0.8938(2) 0.2500 0.077(2) Uani 0.60 2 d SP
H10A H 0.5329 0.8935 0.2352 0.093 Uiso 0.30 1 d PR
H10B H 0.4864 0.8730 0.2529 0.093 Uiso 0.30 1 d PR
O11 O 0.9839(10) 0.7939(4) 0.2497(11) 0.094(7) Uani 0.30 1 d P
H11A H 0.9767 0.7832 0.2187 0.113 Uiso 0.30 1 d PR
H11B H 1.0142 0.8106 0.2532 0.113 Uiso 0.30 1 d PR

loop_
_atom_site_aniso_label
_atom_site_aniso_U_11
_atom_site_aniso_U_22
_atom_site_aniso_U_33
_atom_site_aniso_U_23
_atom_site_aniso_U_13
_atom_site_aniso_U_12
Pd1 0.04497(17) 0.04774(17) 0.04992(18) -0.00566(14) 0.01046(14) -0.00260(13)
Pd2 0.05058(18) 0.05238(19) 0.0558(2) 0.00143(15) 0.01453(15) -0.01138(15)
Pd3 0.04917(18) 0.05343(18) 0.04743(18) -0.00669(14) 0.01564(14) -0.00214(14)
Pd4 0.04920(18) 0.05138(18) 0.05088(19) -0.00581(14) 0.02175(15) 0.00346(14)
B1 0.064(4) 0.069(4) 0.074(4) 0.000(3) -0.012(3) -0.026(3)
B2 0.060(4) 0.076(4) 0.068(4) -0.013(3) -0.025(3) -0.006(3)
B3 0.074(4) 0.084(5) 0.069(4) -0.011(3) 0.002(3) 0.005(3)
B4 0.079(4) 0.070(4) 0.085(5) -0.011(3) 0.010(4) -0.019(3)
C1 0.060(3) 0.067(3) 0.070(3) 0.013(3) -0.007(2) -0.005(2)
C2 0.075(4) 0.080(4) 0.074(4) -0.003(3) 0.003(3) -0.004(3)
C3 0.071(4) 0.114(5) 0.091(5) -0.006(4) -0.011(3) -0.002(4)
C4 0.067(4) 0.076(4) 0.107(5) -0.018(3) -0.008(3) 0.008(3)
C5 0.071(3) 0.065(3) 0.064(3) -0.012(3) -0.010(3) 0.000(3)
C6 0.058(3) 0.051(2) 0.067(3) 0.013(2) 0.013(2) 0.002(2)
C7 0.060(3) 0.065(3) 0.068(3) 0.015(2) -0.002(2) -0.007(2)
C8 0.063(3) 0.075(3) 0.073(3) -0.048(3) -0.004(3) 0.003(3)
C9 0.080(4) 0.072(3) 0.064(3) -0.007(3) -0.009(3) -0.001(3)
C10 0.075(3) 0.071(3) 0.064(3) -0.024(3) 0.022(3) 0.003(3)
C11 0.057(3) 0.067(3) 0.061(3) 0.017(2) -0.002(2) -0.017(2)
C12 0.081(4) 0.060(3) 0.068(3) -0.007(2) -0.010(3) 0.003(3)
C13 0.064(3) 0.066(3) 0.066(3) 0.029(3) -0.001(2) 0.003(2)
C14 0.060(3) 0.066(3) 0.074(3) 0.000(2) 0.025(3) -0.006(2)
C15 0.055(3) 0.065(3) 0.062(3) -0.001(2) 0.018(2) -0.005(2)
C16 0.066(3) 0.059(3) 0.067(3) -0.011(2) 0.005(3) -0.009(2)
C17 0.057(3) 0.082(3) 0.066(3) 0.036(3) 0.006(2) -0.010(3)
C18 0.058(3) 0.080(3) 0.067(3) -0.009(3) 0.025(2) 0.000(2)
C19 0.068(3) 0.066(3) 0.065(3) -0.007(2) 0.018(3) -0.007(2)
C20 0.070(3) 0.076(3) 0.070(3) -0.001(3) 0.019(3) -0.016(3)
C21 0.071(3) 0.064(3) 0.074(3) -0.019(3) 0.009(3) 0.010(3)
C22 0.068(3) 0.070(3) 0.068(3) 0.004(3) 0.004(3) -0.002(3)
C23 0.074(3) 0.055(3) 0.076(3) -0.009(2) 0.014(3) 0.000(2)
C24 0.063(3) 0.068(3) 0.064(3) -0.014(2) 0.015(2) 0.008(2)
C25 0.064(3) 0.071(3) 0.065(3) 0.001(2) 0.023(2) 0.012(2)
C26 0.053(3) 0.076(3) 0.063(3) -0.015(2) 0.010(2) 0.012(2)
C27 0.069(3) 0.082(4) 0.069(3) -0.010(3) 0.014(3) 0.004(3)
C28 0.069(3) 0.081(4) 0.072(4) -0.012(3) 0.020(3) 0.010(3)
C29 0.064(3) 0.078(3) 0.069(3) -0.001(3) 0.009(3) 0.001(3)
C30 0.068(3) 0.073(3) 0.063(3) -0.017(2) 0.018(3) 0.003(3)
C31 0.068(3) 0.068(3) 0.058(3) -0.022(2) 0.005(2) 0.013(2)
C32 0.064(3) 0.068(3) 0.069(3) 0.004(3) 0.002(3) -0.006(3)
C33 0.076(3) 0.063(3) 0.080(4) -0.028(3) 0.024(3) -0.006(3)
C34 0.074(4) 0.075(3) 0.085(4) -0.018(3) 0.021(3) 0.009(3)
C35 0.054(3) 0.065(3) 0.069(3) 0.002(2) 0.021(2) 0.003(2)
C36 0.049(2) 0.063(3) 0.056(3) -0.005(2) 0.010(2) 0.007(2)
C37 0.064(3) 0.083(4) 0.069(3) -0.016(3) 0.019(3) 0.008(3)
C38 0.066(3) 0.083(4) 0.060(3) -0.005(3) 0.018(2) 0.017(3)
C39 0.057(3) 0.088(4) 0.059(3) 0.004(3) 0.010(2) -0.002(3)
C40 0.051(2) 0.067(3) 0.069(3) -0.012(2) 0.027(2) -0.003(2)
C41 0.049(2) 0.059(2) 0.054(2) 0.006(2) 0.016(2) 0.0006(19)
C42 0.060(2) 0.043(2) 0.054(2) -0.0109(18) 0.025(2) -0.0004(18)
C43 0.056(2) 0.0359(19) 0.059(3) -0.0091(18) 0.005(2) 0.0010(17)
C44 0.047(2) 0.065(3) 0.048(2) 0.000(2) 0.0193(19) -0.017(2)
C45 0.054(3) 0.066(3) 0.060(3) 0.002(2) 0.008(2) -0.011(2)
C46 0.077(3) 0.073(3) 0.057(3) -0.015(2) 0.018(3) -0.004(3)
C47 0.043(2) 0.062(3) 0.051(2) -0.010(2) 0.0152(18) 0.0072(18)
C48 0.042(2) 0.060(2) 0.056(2) -0.002(2) 0.0169(19) 0.0034(19)
C49 0.044(2) 0.041(2) 0.058(2) -0.0075(17) 0.0075(19) 0.0041(16)
C50 0.055(3) 0.088(4) 0.068(3) 0.012(3) 0.014(2) 0.013(3)
C51 0.056(3) 0.090(4) 0.088(4) -0.022(3) 0.028(3) 0.003(3)
C52 0.057(3) 0.053(2) 0.056(3) -0.009(2) 0.019(2) -0.008(2)
C53 0.053(2) 0.050(2) 0.064(3) -0.003(2) 0.028(2) 0.0096(19)
C54 0.052(2) 0.059(3) 0.063(3) 0.009(2) 0.016(2) 0.007(2)
C55 0.063(3) 0.066(3) 0.053(3) 0.008(2) 0.014(2) -0.004(2)
C56 0.048(2) 0.076(3) 0.069(3) -0.015(2) 0.014(2) -0.006(2)
C57 0.050(2) 0.057(2) 0.054(2) -0.015(2) 0.011(2) -0.0182(19)
C58 0.047(2) 0.067(3) 0.048(2) -0.008(2) 0.0200(19) 0.007(2)
C59 0.058(2) 0.047(2) 0.039(2) -0.0023(17) 0.0126(18) -0.0029(19)
C60 0.047(2) 0.063(3) 0.088(4) -0.015(3) 0.004(2) 0.024(2)
F11 0.083(2) 0.0639(17) 0.0715(19) 0.0209(15) -0.0170(15) 0.0018(15)
F12 0.0483(15) 0.0751(18) 0.0787(19) 0.0013(15) -0.0008(13) 0.0039(13)
F13 0.0683(18) 0.0783(19) 0.0669(18) 0.0046(15) -0.0009(15) 0.0079(15)
F14 0.0784(19) 0.0645(16) 0.0490(15) 0.0196(13) -0.0195(13) -0.0015(14)
F21 0.0685(18) 0.0716(18) 0.0760(19) 0.0043(15) 0.0007(15) 0.0028(15)
F22 0.0818(19) 0.0694(18) 0.0550(16) 0.0166(13) -0.0138(14) 0.0152(15)
F23 0.0695(18) 0.0638(17) 0.080(2) 0.0000(15) -0.0118(15) -0.0182(14)
F24 0.079(2) 0.0718(19) 0.0715(19) 0.0081(15) -0.0054(15) 0.0012(16)
F31 0.083(2) 0.0687(18) 0.0712(19) -0.0116(15) -0.0172(16) 0.0035(15)
F32 0.080(2) 0.0638(17) 0.0704(18) 0.0017(14) -0.0021(15) 0.0011(15)
F33 0.0686(18) 0.0611(17) 0.0766(19) 0.0084(14) -0.0120(15) -0.0053(14)
F34 0.0699(19) 0.081(2) 0.075(2) 0.0137(16) -0.0066(15) -0.0106(16)
F41 0.0702(18) 0.0766(19) 0.0641(18) -0.0033(14) -0.0031(14) -0.0235(15)
F42 0.0631(17) 0.0676(17) 0.0661(18) 0.0082(14) -0.0167(14) -0.0149(14)
F43 0.0733(19) 0.0625(17) 0.078(2) 0.0083(15) -0.0118(15) 0.0145(14)
F44 0.087(2) 0.081(2) 0.0623(18) 0.0046(15) 0.0002(16) 0.0041(17)
N1 0.057(2) 0.0405(18) 0.073(3) -0.0133(17) 0.0106(19) 0.0037(16)
N2 0.057(2) 0.059(2) 0.056(2) -0.0001(18) 0.0045(18) -0.0085(18)
N3 0.063(2) 0.055(2) 0.054(2) 0.0031(17) 0.0134(18) -0.0096(19)
N4 0.059(2) 0.069(2) 0.060(2) 0.0203(19) 0.0136(19) -0.011(2)
N5 0.059(2) 0.074(3) 0.067(3) -0.012(2) 0.023(2) 0.014(2)
N6 0.048(2) 0.080(3) 0.060(2) -0.021(2) 0.0159(19) -0.0028(19)
N7 0.055(2) 0.064(2) 0.070(3) -0.016(2) 0.0205(19) 0.0086(19)
N8 0.063(2) 0.059(2) 0.053(2) -0.0118(17) 0.0185(19) 0.0071(18)
N9 0.0430(18) 0.0481(18) 0.052(2) 0.0013(15) 0.0043(15) -0.0040(15)
N10 0.0464(19) 0.063(2) 0.072(3) 0.0106(19) 0.0279(19) 0.0004(17)
N11 0.068(3) 0.050(2) 0.071(3) 0.0054(19) 0.011(2) -0.0021(18)
N12 0.064(3) 0.072(3) 0.055(2) -0.006(2) 0.005(2) -0.005(2)
N13 0.0490(19) 0.059(2) 0.049(2) 0.0029(16) 0.0187(16) -0.0167(16)
N14 0.0445(18) 0.0522(19) 0.058(2) -0.0058(16) 0.0219(16) 0.0000(15)
N15 0.0453(18) 0.0497(18) 0.0494(19) -0.0081(15) 0.0212(15) 0.0002(14)
N16 0.052(2) 0.0500(19) 0.0449(19) -0.0064(15) 0.0065(16) -0.0082(16)
O1 0.065(5) 0.045(4) 0.084(6) 0.005(4) 0.028(4) -0.012(4)
O2 0.075(6) 0.078(6) 0.052(5) 0.015(4) 0.000(4) -0.028(5)
O3 0.067(17) 0.078(5) 0.074(11) 0.016(7) -0.044(12) -0.010(6)
O4 0.083(6) 0.065(5) 0.069(6) 0.015(4) 0.013(5) 0.004(5)
O5 0.066(5) 0.073(5) 0.069(5) -0.018(4) 0.009(4) 0.016(4)
O6 0.065(5) 0.089(6) 0.067(5) 0.004(5) 0.028(4) 0.001(5)
O7 0.069(5) 0.072(5) 0.069(5) -0.011(4) 0.021(5) 0.014(4)
O8 0.092(9) 0.080(8) 0.065(7) -0.017(6) 0.016(7) -0.002(7)
O9 0.054(6) 0.064(6) 0.060(6) 0.003(5) 0.013(5) -0.001(5)
O10 0.084(6) 0.070(5) 0.053(5) 0.000 -0.006(4) 0.000
O11 0.088(17) 0.097(8) 0.083(8) 0.052(10) 0.013(11) -0.017(8)

loop_
_atom_type_symbol
_atom_type_description
_atom_type_scat_dispersion_real
_atom_type_scat_dispersion_imag
_atom_type_scat_source
C C 0.0033 0.0016 'International Tables Vol C Tables 4.2.6.8 and 6.1.1.4'
B B 0.0013 0.0007 'International Tables Vol C Tables 4.2.6.8 and 6.1.1.4'
F F 0.0171 0.0103 'International Tables Vol C Tables 4.2.6.8 and 6.1.1.4'
N N 0.0061 0.0033 'International Tables Vol C Tables 4.2.6.8 and 6.1.1.4'
O O 0.0106 0.0060 'International Tables Vol C Tables 4.2.6.8 and 6.1.1.4'
Pd Pd -0.9988 1.0072 'International Tables Vol C Tables 4.2.6.8 and 6.1.1.4'
H H 0.0000 0.0000 'International Tables Vol C Tables 4.2.6.8 and 6.1.1.4'

loop_
_geom_angle_atom_site_label_1
_geom_angle_atom_site_label_2
_geom_angle_atom_site_label_3
_geom_angle
_geom_angle_site_symmetry_1
_geom_angle_site_symmetry_3
N1 Pd1 N12 96.08(18) . .
N1 Pd1 N2 82.78(17) . .
N12 Pd1 N2 176.95(18) . .
N1 Pd1 N9 175.61(16) . .
N12 Pd1 N9 85.22(17) . .
N2 Pd1 N9 96.13(16) . .
N1 Pd1 Pd2 113.99(14) . .
N12 Pd1 Pd2 65.47(14) . .
N2 Pd1 Pd2 117.58(12) . .
N9 Pd1 Pd2 62.74(11) . .
N10 Pd2 N3 98.30(17) . .
N10 Pd2 N11 86.26(17) . .
N3 Pd2 N11 175.03(18) . .
N10 Pd2 N4 178.28(18) . .
N3 Pd2 N4 80.07(17) . .
N11 Pd2 N4 95.35(18) . .
N10 Pd2 Pd1 62.02(12) . .
N3 Pd2 Pd1 120.80(12) . .
N11 Pd2 Pd1 59.69(13) . .
N4 Pd2 Pd1 118.33(11) . .
N13 Pd3 N16 85.34(15) . .
N13 Pd3 N6 95.79(17) . .
N16 Pd3 N6 178.44(15) . .
N13 Pd3 N5 177.80(17) . .
N16 Pd3 N5 96.85(17) . .
N6 Pd3 N5 82.02(18) . .
N13 Pd3 Pd4 62.90(11) . .
N16 Pd3 Pd4 60.69(11) . .
N6 Pd3 Pd4 118.90(12) . .
N5 Pd3 Pd4 118.06(11) . .
N14 Pd4 N15 83.08(14) . .
N14 Pd4 N7 97.25(15) . .
N15 Pd4 N7 178.86(17) . .
N14 Pd4 N8 177.74(15) . .
N15 Pd4 N8 98.17(14) . .
N7 Pd4 N8 81.54(16) . .
N14 Pd4 Pd3 59.80(11) . .
N15 Pd4 Pd3 63.56(10) . .
N7 Pd4 Pd3 117.56(12) . .
N8 Pd4 Pd3 119.06(11) . .
F11 B1 F12 110.7(5) . .
F11 B1 F14 110.8(5) . .
F12 B1 F14 109.6(6) . .
F11 B1 F13 109.2(6) . .
F12 B1 F13 109.6(5) . .
F14 B1 F13 106.9(5) . .
F24 B2 F22 110.9(5) . .
F24 B2 F23 110.7(6) . .
F22 B2 F23 110.2(5) . .
F24 B2 F21 108.2(5) . .
F22 B2 F21 108.1(6) . .
F23 B2 F21 108.7(5) . .
F32 B3 F33 110.5(6) . .
F32 B3 F34 113.5(6) . .
F33 B3 F34 106.8(5) . .
F32 B3 F31 112.3(6) . .
F33 B3 F31 107.5(5) . .
F34 B3 F31 105.9(6) . .
F43 B4 F44 110.3(5) . .
F43 B4 F41 109.4(6) . .
F44 B4 F41 109.5(6) . .
F43 B4 F42 109.5(6) . .
F44 B4 F42 108.0(6) . .
F41 B4 F42 110.1(5) . .
N1 C1 C2 120.7(5) . .
N1 C1 H1 119.6 . .
C2 C1 H1 119.6 . .
C1 C2 C3 120.0(6) . .
C1 C2 H2 120.0 . .
C3 C2 H2 120.0 . .
C4 C3 C2 120.0(6) . .
C4 C3 H3 120.0 . .
C2 C3 H3 120.0 . .
C3 C4 C5 119.4(6) . .
C3 C4 H4 120.3 . .
C5 C4 H4 120.3 . .
C6 C5 C4 117.8(5) . .
C6 C5 N1 121.4(5) . .
C4 C5 N1 120.8(5) . .
C5 C6 N2 108.8(5) . .
C5 C6 C7 130.2(5) . .
N2 C6 C7 120.7(5) . .
C6 C7 C8 118.2(5) . .
C6 C7 H7 120.9 . .
C8 C7 H7 120.9 . .
C7 C8 C9 120.7(5) . .
C7 C8 H8 119.6 . .
C9 C8 H8 119.6 . .
C10 C9 C8 118.9(6) . .
C10 C9 H9 120.5 . .
C8 C9 H9 120.5 . .
N2 C10 C9 120.6(5) . .
N2 C10 H10 119.7 . .
C9 C10 H10 119.7 . .
C12 C11 N3 119.3(5) . .
C12 C11 H11 120.3 . .
N3 C11 H11 120.3 . .
C11 C12 C13 120.4(6) . .
C11 C12 H12 119.8 . .
C13 C12 H12 119.8 . .
C14 C13 C12 120.0(5) . .
C14 C13 H13 120.0 . .
C12 C13 H13 120.0 . .
C13 C14 C15 120.0(5) . .
C13 C14 H14 120.0 . .
C15 C14 H14 120.0 . .
C16 C15 N3 123.8(5) . .
C16 C15 C14 117.2(5) . .
N3 C15 C14 118.9(4) . .
C15 C16 N4 108.7(5) . .
C15 C16 C17 131.0(5) . .
N4 C16 C17 119.4(5) . .
C18 C17 C16 119.8(5) . .
C18 C17 H17 120.1 . .
C16 C17 H17 120.1 . .
C19 C18 C17 119.1(5) . .
C19 C18 H18 120.5 . .
C17 C18 H18 120.5 . .
C18 C19 C20 120.3(5) . .
C18 C19 H19 119.8 . .
C20 C19 H19 119.8 . .
N4 C20 C19 120.7(5) . .
N4 C20 H20 119.7 . .
C19 C20 H20 119.7 . .
N5 C21 C22 118.6(5) . .
N5 C21 H21 120.7 . .
C22 C21 H21 120.7 . .
C23 C22 C21 121.5(6) . .
C23 C22 H22 119.3 . .
C21 C22 H22 119.3 . .
C22 C23 C24 120.1(6) . .
C22 C23 H23 119.9 . .
C24 C23 H23 119.9 . .
C25 C24 C23 119.1(5) . .
C25 C24 H24 120.5 . .
C23 C24 H24 120.5 . .
C24 C25 N5 120.3(5) . .
C24 C25 C26 123.3(5) . .
N5 C25 C26 116.4(5) . .
N6 C26 C27 118.8(5) . .
N6 C26 C25 116.0(4) . .
C27 C26 C25 125.3(5) . .
C28 C27 C26 119.5(6) . .
C28 C27 H27 120.2 . .
C26 C27 H27 120.2 . .
C29 C28 C27 122.0(6) . .
C29 C28 H28 119.0 . .
C27 C28 H28 119.0 . .
C28 C29 C30 118.4(6) . .
C28 C29 H29 120.8 . .
C30 C29 H29 120.8 . .
N6 C30 C29 120.1(5) . .
N6 C30 H30 119.9 . .
C29 C30 H30 119.9 . .
N7 C31 C32 118.9(5) . .
N7 C31 H31 120.6 . .
C32 C31 H31 120.6 . .
C33 C32 C31 121.1(5) . .
C33 C32 H32 119.4 . .
C31 C32 H32 119.4 . .
C34 C33 C32 118.6(5) . .
C34 C33 H33 120.7 . .
C32 C33 H33 120.7 . .
C35 C34 C33 120.6(5) . .
C35 C34 H34 119.7 . .
C33 C34 H34 119.7 . .
C34 C35 N7 121.2(5) . .
C34 C35 C36 122.9(5) . .
N7 C35 C36 115.8(4) . .
N8 C36 C37 118.6(5) . .
N8 C36 C35 115.7(4) . .
C37 C36 C35 125.7(5) . .
C36 C37 C38 120.3(5) . .
C36 C37 H37 119.8 . .
C38 C37 H37 119.8 . .
C39 C38 C37 119.8(5) . .
C39 C38 H38 120.1 . .
C37 C38 H38 120.1 . .
C38 C39 C40 119.8(5) . .
C38 C39 H39 120.1 . .
C40 C39 H39 120.1 . .
N8 C40 C39 120.1(5) . .
N8 C40 H40 120.0 . .
C39 C40 H40 120.0 . .
C42 C41 H41A 109.5 . .
C42 C41 H41B 109.5 . .
H41A C41 H41B 109.5 . .
C42 C41 H41C 109.5 . .
H41A C41 H41C 109.5 . .
H41B C41 H41C 109.5 . .
C43 C42 N9 108.1(4) . .
C43 C42 C41 135.4(4) . .
N9 C42 C41 116.5(4) . .
C42 C43 C44 108.2(4) . .
C42 C43 C43 116.6(5) . 2_655
C44 C43 C43 135.0(5) . 2_655
C43 C44 N10 108.3(4) . .
C43 C44 C45 127.1(4) . .
N10 C44 C45 124.6(4) . .
C44 C45 H45A 109.5 . .
C44 C45 H45B 109.5 . .
H45A C45 H45B 109.5 . .
C44 C45 H45C 109.5 . .
H45A C45 H45C 109.5 . .
H45B C45 H45C 109.5 . .
C47 C46 H46A 109.5 . .
C47 C46 H46B 109.5 . .
H46A C46 H46B 109.5 . .
C47 C46 H46C 109.5 . .
H46A C46 H46C 109.5 . .
H46B C46 H46C 109.5 . .
C48 C47 N11 109.1(4) . .
C48 C47 C46 132.4(4) . .
N11 C47 C46 118.1(4) . .
C49 C48 C47 107.9(4) . .
C49 C48 C58 126.4(4) . .
C47 C48 C58 125.6(4) . .
C48 C49 N12 108.6(4) . .
C48 C49 C50 122.9(4) . .
N12 C49 C50 128.5(4) . .
C49 C50 H50A 109.5 . .
C49 C50 H50B 109.5 . .
H50A C50 H50B 109.5 . .
C49 C50 H50C 109.5 . .
H50A C50 H50C 109.5 . .
H50B C50 H50C 109.5 . .
C52 C51 H51A 109.5 . .
C52 C51 H51B 109.5 . .
H51A C51 H51B 109.5 . .
C52 C51 H51C 109.5 . .
H51A C51 H51C 109.5 . .
H51B C51 H51C 109.5 . .
N13 C52 C53 110.2(4) . .
N13 C52 C51 125.1(4) . .
C53 C52 C51 124.3(4) . .
C53 C53 C54 114.3(5) 2_655 .
C53 C53 C52 141.8(4) 2_655 .
C54 C53 C52 102.3(4) . .
N14 C54 C53 110.0(4) . .
N14 C54 C55 116.4(4) . .
C53 C54 C55 133.7(4) . .
C54 C55 H55A 109.5 . .
C54 C55 H55B 109.5 . .
H55A C55 H55B 109.5 . .
C54 C55 H55C 109.5 . .
H55A C55 H55C 109.5 . .
H55B C55 H55C 109.5 . .
C57 C56 H56A 109.5 . .
C57 C56 H56B 109.5 . .
H56A C56 H56B 109.5 . .
C57 C56 H56C 109.5 . .
H56A C56 H56C 109.5 . .
H56B C56 H56C 109.5 . .
C58 C57 N15 106.8(4) . .
C58 C57 C56 140.1(4) . .
N15 C57 C56 113.2(4) . .
C48 C58 C57 125.0(4) . .
C48 C58 C59 126.0(4) . .
C57 C58 C59 108.9(4) . .
C58 C59 N16 106.9(4) . .
C58 C59 C60 131.1(4) . .
N16 C59 C60 122.0(4) . .
C59 C60 H60A 109.5 . .
C59 C60 H60B 109.5 . .
H60A C60 H60B 109.5 . .
C59 C60 H60C 109.5 . .
H60A C60 H60C 109.5 . .
H60B C60 H60C 109.5 . .
C1 N1 C5 119.0(4) . .
C1 N1 Pd1 127.9(3) . .
C5 N1 Pd1 113.0(3) . .
C10 N2 C6 120.9(4) . .
C10 N2 Pd1 125.3(3) . .
C6 N2 Pd1 113.8(3) . .
C11 N3 C15 121.3(4) . .
C11 N3 Pd2 127.7(3) . .
C15 N3 Pd2 111.0(3) . .
C20 N4 C16 120.7(4) . .
C20 N4 Pd2 122.9(3) . .
C16 N4 Pd2 116.2(4) . .
C21 N5 C25 120.3(5) . .
C21 N5 Pd3 127.9(4) . .
C25 N5 Pd3 111.8(4) . .
C26 N6 C30 121.2(4) . .
C26 N6 Pd3 113.6(4) . .
C30 N6 Pd3 125.2(3) . .
C31 N7 C35 119.5(4) . .
C31 N7 Pd4 127.3(3) . .
C35 N7 Pd4 113.1(3) . .
C40 N8 C36 121.4(4) . .
C40 N8 Pd4 124.9(3) . .
C36 N8 Pd4 113.5(3) . .
N10 N9 C42 108.2(3) . .
N10 N9 Pd1 114.5(3) . .
C42 N9 Pd1 135.6(3) . .
N9 N10 C44 107.2(3) . .
N9 N10 Pd2 120.6(3) . .
C44 N10 Pd2 129.7(3) . .
C47 N11 N12 106.8(4) . .
C47 N11 Pd2 130.3(3) . .
N12 N11 Pd2 119.9(3) . .
C49 N12 N11 107.5(4) . .
C49 N12 Pd1 137.3(3) . .
N11 N12 Pd1 114.5(3) . .
N14 N13 C52 108.7(3) . .
N14 N13 Pd3 119.3(2) . .
C52 N13 Pd3 130.4(3) . .
N13 N14 C54 108.8(3) . .
N13 N14 Pd4 117.9(3) . .
C54 N14 Pd4 132.3(3) . .
N16 N15 C57 109.0(3) . .
N16 N15 Pd4 114.8(2) . .
C57 N15 Pd4 135.0(3) . .
N15 N16 C59 108.5(3) . .
N15 N16 Pd3 120.9(3) . .
C59 N16 Pd3 129.1(3) . .
H1A O1 H1C 109.5 . .
H2B O2 H2C 109.5 . .
H3B O3 H3C 109.5 . .
O5 O4 H4A 100.3 . .
O5 O4 H4B 100.4 . .
H4A O4 H4B 104.2 . .
O4 O5 H5A 109.0 . .
O4 O5 H5B 109.6 . .
H5A O5 H5B 109.5 . .
H6A O6 H6B 109.5 . .
H7A O7 H7B 109.5 . .
H8B O8 H8C 109.5 . .
H9A O9 H9C 109.5 . .
H10A O10 H10B 109.5 . .
O11 O11 H11A 81.6 2_755 .
O11 O11 H11B 48.7 2_755 .
H11A O11 H11B 109.5 . .

loop_
_geom_bond_atom_site_label_1
_geom_bond_atom_site_label_2
_geom_bond_distance
_geom_bond_site_symmetry_2
Pd1 N1 1.785(4) .
Pd1 N12 1.875(4) .
Pd1 N2 1.964(4) .
Pd1 N9 1.978(3) .
Pd1 Pd2 3.2151(9) .
Pd2 N10 1.915(3) .
Pd2 N3 1.966(4) .
Pd2 N11 1.981(4) .
Pd2 N4 2.056(4) .
Pd3 N13 1.852(3) .
Pd3 N16 1.982(3) .
Pd3 N6 2.031(4) .
Pd3 N5 2.033(5) .
Pd3 Pd4 3.2380(7) .
Pd4 N14 1.972(3) .
Pd4 N15 1.973(3) .
Pd4 N7 2.011(4) .
Pd4 N8 2.022(4) .
B1 F11 1.359(7) .
B1 F12 1.365(6) .
B1 F14 1.379(8) .
B1 F13 1.388(8) .
B2 F24 1.350(8) .
B2 F22 1.367(7) .
B2 F23 1.368(6) .
B2 F21 1.404(8) .
B3 F32 1.334(8) .
B3 F33 1.373(8) .
B3 F34 1.374(8) .
B3 F31 1.377(7) .
B4 F43 1.364(8) .
B4 F44 1.369(8) .
B4 F41 1.378(8) .
B4 F42 1.386(8) .
C1 N1 1.383(7) .
C1 C2 1.390(8) .
C1 H1 0.9300 .
C2 C3 1.393(9) .
C2 H2 0.9300 .
C3 C4 1.389(9) .
C3 H3 0.9300 .
C4 C5 1.397(8) .
C4 H4 0.9300 .
C5 C6 1.304(7) .
C5 N1 1.397(6) .
C6 N2 1.386(6) .
C6 C7 1.398(8) .
C7 C8 1.405(7) .
C7 H7 0.9300 .
C8 C9 1.407(7) .
C8 H8 0.9300 .
C9 C10 1.396(7) .
C9 H9 0.9300 .
C10 N2 1.361(6) .
C10 H10 0.9300 .
C11 C12 1.384(7) .
C11 N3 1.385(7) .
C11 H11 0.9300 .
C12 C13 1.408(8) .
C12 H12 0.9300 .
C13 C14 1.376(7) .
C13 H13 0.9300 .
C14 C15 1.413(7) .
C14 H14 0.9300 .
C15 C16 1.365(7) .
C15 N3 1.391(6) .
C16 N4 1.381(6) .
C16 C17 1.408(8) .
C17 C18 1.400(7) .
C17 H17 0.9300 .
C18 C19 1.387(7) .
C18 H18 0.9300 .
C19 C20 1.388(7) .
C19 H19 0.9300 .
C20 N4 1.361(7) .
C20 H20 0.9300 .
C21 N5 1.374(7) .
C21 C22 1.402(8) .
C21 H21 0.9300 .
C22 C23 1.369(7) .
C22 H22 0.9300 .
C23 C24 1.395(8) .
C23 H23 0.9300 .
C24 C25 1.386(7) .
C24 H24 0.9300 .
C25 N5 1.408(7) .
C25 C26 1.441(8) .
C26 N6 1.369(7) .
C26 C27 1.398(7) .
C27 C28 1.375(8) .
C27 H27 0.9300 .
C28 C29 1.370(8) .
C28 H28 0.9300 .
C29 C30 1.388(7) .
C29 H29 0.9300 .
C30 N6 1.386(7) .
C30 H30 0.9300 .
C31 N7 1.391(7) .
C31 C32 1.409(7) .
C31 H31 0.9300 .
C32 C33 1.398(8) .
C32 H32 0.9300 .
C33 C34 1.389(8) .
C33 H33 0.9300 .
C34 C35 1.374(7) .
C34 H34 0.9300 .
C35 N7 1.395(6) .
C35 C36 1.426(7) .
C36 N8 1.380(6) .
C36 C37 1.393(7) .
C37 C38 1.403(8) .
C37 H37 0.9300 .
C38 C39 1.383(8) .
C38 H38 0.9300 .
C39 C40 1.386(7) .
C39 H39 0.9300 .
C40 N8 1.380(6) .
C40 H40 0.9300 .
C41 C42 1.521(6) .
C41 H41A 0.9600 .
C41 H41B 0.9600 .
C41 H41C 0.9600 .
C42 C43 1.399(6) .
C42 N9 1.422(6) .
C43 C44 1.415(6) .
C43 C43 1.444(9) 2_655
C44 N10 1.422(6) .
C44 C45 1.500(6) .
C45 H45A 0.9600 .
C45 H45B 0.9600 .
C45 H45C 0.9600 .
C46 C47 1.529(7) .
C46 H46A 0.9600 .
C46 H46B 0.9600 .
C46 H46C 0.9600 .
C47 C48 1.406(6) .
C47 N11 1.411(6) .
C48 C49 1.405(6) .
C48 C58 1.412(6) .
C49 N12 1.411(6) .
C49 C50 1.504(7) .
C50 H50A 0.9600 .
C50 H50B 0.9600 .
C50 H50C 0.9600 .
C51 C52 1.518(7) .
C51 H51A 0.9600 .
C51 H51B 0.9600 .
C51 H51C 0.9600 .
C52 N13 1.406(6) .
C52 C53 1.501(7) .
C53 C53 1.390(9) 2_655
C53 C54 1.472(6) .
C54 N14 1.428(6) .
C54 C55 1.484(7) .
C55 H55A 0.9600 .
C55 H55B 0.9600 .
C55 H55C 0.9600 .
C56 C57 1.495(7) .
C56 H56A 0.9600 .
C56 H56B 0.9600 .
C56 H56C 0.9600 .
C57 C58 1.418(6) .
C57 N15 1.429(5) .
C58 C59 1.421(6) .
C59 N16 1.431(5) .
C59 C60 1.497(6) .
C60 H60A 0.9600 .
C60 H60B 0.9600 .
C60 H60C 0.9600 .
N9 N10 1.414(5) .
N11 N12 1.440(6) .
N13 N14 1.404(5) .
N15 N16 1.390(5) .
O1 H1A 0.8500 .
O1 H1C 0.8501 .
O2 H2B 0.8500 .
O2 H2C 0.8500 .
O3 H3B 0.8501 .
O3 H3C 0.8499 .
O4 O5 1.639(12) .
O4 H4A 0.8498 .
O4 H4B 0.8500 .
O5 H5A 0.8500 .
O5 H5B 0.8499 .
O6 H6A 0.8499 .
O6 H6B 0.8500 .
O7 H7A 0.8501 .
O7 H7B 0.8501 .
O8 H8B 0.8500 .
O8 H8C 0.8500 .
O9 H9A 0.8499 .
O9 H9C 0.8500 .
O10 H10A 0.8500 .
O10 H10B 0.8500 .
O11 O11 0.62(4) 2_755
O11 H11A 0.8501 .
O11 H11B 0.8501 .
